data_4087754
loop_
_publ_author_name
'Horak, Kyle T.'
'VanderVelde, David G.'
'Agapie, Theodor'

_publ_section_title
;
 Tuning of Metal Complex Electronics and Reactivity by Remote Lewis Acid
 Binding to \p-Coordinated Pyridine Diphosphine Ligands
;
_journal_issue 19
_journal_name_full Organometallics
_journal_page_first 4753
_journal_paper_doi 10.1021/acs.organomet.5b00562
_journal_volume 34
_journal_year 2015
_chemical_formula_moiety 'C30 H39 N Ni O P2'
_chemical_formula_sum 'C30 H39 N Ni O P2'
_chemical_formula_weight 550.27
_space_group_crystal_system monoclinic
_space_group_IT_number 14
_space_group_name_Hall '-P 2ybc'
_space_group_name_H-M_alt 'P 1 21/c 1'
_atom_sites_solution_hydrogens mixed
_audit_creation_date 2015-05-06
_audit_creation_method
; 
Olex2 1.2 
(compiled 2015.01.26 svn.r3150 for OlexSys, GUI svn.r4998) 
;
_cell_angle_alpha 90
_cell_angle_beta 90.135(2)
_cell_angle_gamma 90
_cell_formula_units_Z 4
_cell_length_a 11.5436(5)
_cell_length_b 15.7065(6)
_cell_length_c 15.3374(5)
_cell_measurement_reflns_used 9992
_cell_measurement_temperature 100.0
_cell_measurement_theta_max 30.41
_cell_measurement_theta_min 2.19
_cell_volume 2780.81(18)
_computing_cell_refinement 'Bruker SAINT'
_computing_data_collection 'Bruker APEX2'
_computing_data_reduction 'Bruker SAINT'
_computing_molecular_graphics 'Olex2 (Dolomanov et al., 2009)'
_computing_publication_material 'Olex2 (Dolomanov et al., 2009)'
_computing_structure_refinement 'XL (Sheldrick, 2008)'
_computing_structure_solution 'SHELXS-97 (Sheldrick 2008)'
_diffrn_ambient_temperature 100.0
_diffrn_measured_fraction_theta_full 1.000
_diffrn_measured_fraction_theta_max 0.999
_diffrn_measurement_device_type 'Bruker APEX-II CCD'
_diffrn_measurement_method '\f and \w scans'
_diffrn_radiation_type MoK\a
_diffrn_radiation_wavelength 0.71073
_diffrn_reflns_av_R_equivalents 0.0521
_diffrn_reflns_av_unetI/netI 0.0322
_diffrn_reflns_Laue_measured_fraction_full 1.000
_diffrn_reflns_Laue_measured_fraction_max 0.999
_diffrn_reflns_limit_h_max 14
_diffrn_reflns_limit_h_min -16
_diffrn_reflns_limit_k_max 22
_diffrn_reflns_limit_k_min -22
_diffrn_reflns_limit_l_max 21
_diffrn_reflns_limit_l_min -21
_diffrn_reflns_number 58813
_diffrn_reflns_point_group_measured_fraction_full 1.000
_diffrn_reflns_point_group_measured_fraction_max 0.999
_diffrn_reflns_theta_full 25.242
_diffrn_reflns_theta_max 30.552
_diffrn_reflns_theta_min 1.764
_diffrn_standards_number 0
_exptl_absorpt_coefficient_mu 0.836
_exptl_absorpt_correction_T_max 0.7461
_exptl_absorpt_correction_T_min 0.7112
_exptl_absorpt_correction_type multi-scan
_exptl_absorpt_process_details
; 
SADABS-2012/1 (Bruker,2012) was used for absorption correction. 
wR2(int) was 0.0575 before and 0.0510 after correction. 
The Ratio of minimum to maximum transmission is 0.9532. 
The \l/2 correction factor is 0.0015. 
;
_exptl_crystal_colour orange
_exptl_crystal_colour_primary orange
_exptl_crystal_density_diffrn 1.314
_exptl_crystal_description block
_exptl_crystal_F_000 1168
_exptl_crystal_size_max 0.15
_exptl_crystal_size_mid 0.1
_exptl_crystal_size_min 0.1
_refine_diff_density_max 0.462
_refine_diff_density_min -0.268
_refine_diff_density_rms 0.063
_refine_ls_extinction_method none
_refine_ls_goodness_of_fit_ref 1.005
_refine_ls_hydrogen_treatment mixed
_refine_ls_matrix_type full
_refine_ls_number_parameters 328
_refine_ls_number_reflns 8516
_refine_ls_number_restraints 0
_refine_ls_restrained_S_all 1.005
_refine_ls_R_factor_all 0.0471
_refine_ls_R_factor_gt 0.0321
_refine_ls_shift/su_max 0.002
_refine_ls_shift/su_mean 0.000
_refine_ls_structure_factor_coef Fsqd
_refine_ls_weighting_details 'w=1/[\s^2^(Fo^2^)+(0.0369P)^2^+1.1258P] where P=(Fo^2^+2Fc^2^)/3'
_refine_ls_weighting_scheme calc
_refine_ls_wR_factor_gt 0.0724
_refine_ls_wR_factor_ref 0.0782
_reflns_Friedel_coverage 0.000
_reflns_number_gt 6819
_reflns_number_total 8516
_reflns_threshold_expression 'I > 2\s(I)'
_cod_data_source_file om5b00562_si_009.cif
_cod_data_source_block a14455
_cod_database_code 4087754
_shelxl_version_number 2013-3
_shelx_space_group_comment
; 
The symmetry employed for this shelxl refinement is uniquely defined 
by the following loop, which should always be used as a source of 
symmetry information in preference to the above space-group names. 
They are only intended as comments. 
;
_shelx_estimated_absorpt_t_max 0.921
_shelx_estimated_absorpt_t_min 0.885
_olex2_refinement_description
; 
1. Fixed Uiso 
 At 1.2 times of: 
  All C(H) groups 
 At 1.5 times of: 
  All C(H,H,H) groups 
2.a Ternary CH refined with riding coordinates: 
 C18(H18), C21(H21), C24(H24), C27(H27) 
2.b Aromatic/amide H refined with riding coordinates: 
 C3(H3), C4(H4), C8(H8), C9(H9), C10(H10), C11(H11), C14(H14), C15(H15), 
 C16(H16), C17(H17) 
2.c Idealised Me refined as rotating group: 
 C19(H19A,H19B,H19C), C20(H20A,H20B,H20C), C22(H22A,H22B,H22C), C23(H23A,H23B, 
 H23C), C25(H25A,H25B,H25C), C26(H26A,H26B,H26C), C28(H28A,H28B,H28C), C29(H29A, 
 H29B,H29C) 
;
_olex2_submission_special_instructions 'No special instructions were received'

loop_
_space_group_symop_operation_xyz
'x, y, z'
'-x, y+1/2, -z+1/2'
'-x, -y, -z'
'x, -y-1/2, z-1/2'

loop_
_atom_site_label
_atom_site_type_symbol
_atom_site_fract_x
_atom_site_fract_y
_atom_site_fract_z
_atom_site_U_iso_or_equiv
_atom_site_adp_type
_atom_site_occupancy
_atom_site_site_symmetry_order
_atom_site_calc_flag
_atom_site_refinement_flags_posn
Ni1 Ni 0.76638(2) 0.05668(2) 0.28096(2) 0.01191(5) Uani 1 1 d .
P1 P 0.60552(3) 0.12929(2) 0.31368(2) 0.01435(7) Uani 1 1 d .
P2 P 0.93920(3) 0.11692(2) 0.25924(2) 0.01188(7) Uani 1 1 d .
O1 O 0.77933(10) -0.07496(7) 0.41417(7) 0.0243(2) Uani 1 1 d .
N1 N 0.65017(11) -0.12279(7) 0.15306(7) 0.0157(2) Uani 1 1 d .
C1 C 0.73467(12) 0.04654(8) 0.14520(8) 0.0118(2) Uani 1 1 d .
H1 H 0.7612(14) 0.0990(11) 0.1236(10) 0.013(4) Uiso 1 1 d .
C2 C 0.61368(12) 0.02871(9) 0.14657(8) 0.0136(2) Uani 1 1 d .
C3 C 0.57771(13) -0.05497(9) 0.14835(9) 0.0169(3) Uani 1 1 d .
H3 H 0.4968 -0.0658 0.1461 0.020 Uiso 1 1 calc R
C4 C 0.76152(13) -0.10551(9) 0.15959(9) 0.0164(3) Uani 1 1 d .
H4 H 0.8127 -0.1523 0.1673 0.020 Uiso 1 1 calc R
C5 C 0.81197(12) -0.02264(9) 0.15606(9) 0.0141(2) Uani 1 1 d .
C6 C 0.53011(11) 0.10025(9) 0.14401(9) 0.0131(2) Uani 1 1 d .
C7 C 0.51875(11) 0.15429(9) 0.21661(9) 0.0137(2) Uani 1 1 d .
C8 C 0.44144(12) 0.22302(9) 0.21118(10) 0.0180(3) Uani 1 1 d .
H8 H 0.4327 0.2601 0.2597 0.022 Uiso 1 1 calc R
C9 C 0.37751(12) 0.23764(10) 0.13590(10) 0.0202(3) Uani 1 1 d .
H9 H 0.3271 0.2853 0.1327 0.024 Uiso 1 1 calc R
C10 C 0.38693(13) 0.18303(10) 0.06536(10) 0.0199(3) Uani 1 1 d .
H10 H 0.3418 0.1923 0.0143 0.024 Uiso 1 1 calc R
C11 C 0.46278(12) 0.11461(9) 0.06982(9) 0.0178(3) Uani 1 1 d .
H11 H 0.4689 0.0770 0.0216 0.021 Uiso 1 1 calc R
C12 C 0.93835(12) -0.01523(8) 0.13905(8) 0.0131(2) Uani 1 1 d .
C13 C 1.00669(12) 0.04955(8) 0.17569(9) 0.0133(2) Uani 1 1 d .
C14 C 1.12448(12) 0.05365(9) 0.15461(10) 0.0182(3) Uani 1 1 d .
H14 H 1.1710 0.0975 0.1791 0.022 Uiso 1 1 calc R
C15 C 1.17472(13) -0.00512(10) 0.09867(10) 0.0209(3) Uani 1 1 d .
H15 H 1.2546 -0.0010 0.0845 0.025 Uiso 1 1 calc R
C16 C 1.10750(13) -0.06979(9) 0.06364(9) 0.0198(3) Uani 1 1 d .
H16 H 1.1417 -0.1110 0.0263 0.024 Uiso 1 1 calc R
C17 C 0.99071(13) -0.07443(9) 0.08290(9) 0.0169(3) Uani 1 1 d .
H17 H 0.9451 -0.1184 0.0577 0.020 Uiso 1 1 calc R
C18 C 0.61041(13) 0.23201(11) 0.37374(10) 0.0225(3) Uani 1 1 d .
H18 H 0.5293 0.2535 0.3802 0.027 Uiso 1 1 calc R
C19 C 0.67996(14) 0.29822(10) 0.32367(12) 0.0282(4) Uani 1 1 d .
H19A H 0.6781 0.3525 0.3552 0.042 Uiso 1 1 calc GR
H19B H 0.6462 0.3058 0.2655 0.042 Uiso 1 1 calc GR
H19C H 0.7604 0.2789 0.3181 0.042 Uiso 1 1 calc GR
C20 C 0.66154(16) 0.21841(13) 0.46505(11) 0.0345(4) Uani 1 1 d .
H20A H 0.7378 0.1915 0.4601 0.052 Uiso 1 1 calc GR
H20B H 0.6100 0.1816 0.4989 0.052 Uiso 1 1 calc GR
H20C H 0.6695 0.2735 0.4945 0.052 Uiso 1 1 calc GR
C21 C 0.50169(14) 0.06740(11) 0.38281(10) 0.0236(3) Uani 1 1 d .
H21 H 0.5433 0.0543 0.4385 0.028 Uiso 1 1 calc R
C22 C 0.46911(15) -0.01815(12) 0.34230(11) 0.0280(4) Uani 1 1 d .
H22A H 0.4239 -0.0514 0.3842 0.042 Uiso 1 1 calc GR
H22B H 0.5397 -0.0494 0.3271 0.042 Uiso 1 1 calc GR
H22C H 0.4228 -0.0085 0.2896 0.042 Uiso 1 1 calc GR
C23 C 0.39160(16) 0.11578(14) 0.40801(13) 0.0370(4) Uani 1 1 d .
H23A H 0.3496 0.1325 0.3551 0.056 Uiso 1 1 calc GR
H23B H 0.4125 0.1668 0.4413 0.056 Uiso 1 1 calc GR
H23C H 0.3422 0.0790 0.4438 0.056 Uiso 1 1 calc GR
C24 C 0.95702(12) 0.22853(9) 0.21872(9) 0.0158(3) Uani 1 1 d .
H24 H 0.9382 0.2665 0.2691 0.019 Uiso 1 1 calc R
C25 C 0.86874(14) 0.24959(9) 0.14738(10) 0.0214(3) Uani 1 1 d .
H25A H 0.8711 0.3108 0.1349 0.032 Uiso 1 1 calc GR
H25B H 0.7910 0.2338 0.1672 0.032 Uiso 1 1 calc GR
H25C H 0.8876 0.2177 0.0944 0.032 Uiso 1 1 calc GR
C26 C 1.07773(14) 0.25496(10) 0.18759(11) 0.0232(3) Uani 1 1 d .
H26A H 1.0947 0.2269 0.1320 0.035 Uiso 1 1 calc GR
H26B H 1.1356 0.2381 0.2311 0.035 Uiso 1 1 calc GR
H26C H 1.0801 0.3169 0.1797 0.035 Uiso 1 1 calc GR
C27 C 1.04834(12) 0.11173(10) 0.34866(9) 0.0175(3) Uani 1 1 d .
H27 H 1.1217 0.1384 0.3275 0.021 Uiso 1 1 calc R
C28 C 1.07432(14) 0.01975(10) 0.37489(10) 0.0231(3) Uani 1 1 d .
H28A H 1.1320 0.0193 0.4219 0.035 Uiso 1 1 calc GR
H28B H 1.1046 -0.0113 0.3245 0.035 Uiso 1 1 calc GR
H28C H 1.0030 -0.0076 0.3951 0.035 Uiso 1 1 calc GR
C29 C 1.00542(16) 0.16234(11) 0.42791(10) 0.0288(4) Uani 1 1 d .
H29A H 0.9348 0.1359 0.4507 0.043 Uiso 1 1 calc GR
H29B H 0.9887 0.2211 0.4103 0.043 Uiso 1 1 calc GR
H29C H 1.0654 0.1623 0.4733 0.043 Uiso 1 1 calc GR
C30 C 0.77592(12) -0.02350(9) 0.36066(9) 0.0153(3) Uani 1 1 d .

loop_
_atom_site_aniso_label
_atom_site_aniso_U_11
_atom_site_aniso_U_22
_atom_site_aniso_U_33
_atom_site_aniso_U_23
_atom_site_aniso_U_13
_atom_site_aniso_U_12
Ni1 0.01092(8) 0.01312(8) 0.01168(8) 0.00018(6) -0.00027(6) -0.00116(6)
P1 0.01050(16) 0.01931(17) 0.01323(15) -0.00374(13) -0.00031(12) -0.00011(13)
P2 0.01038(15) 0.01256(15) 0.01270(15) -0.00071(12) -0.00050(12) -0.00039(12)
O1 0.0270(6) 0.0247(6) 0.0213(5) 0.0069(4) 0.0019(4) 0.0003(5)
N1 0.0204(6) 0.0131(5) 0.0137(5) -0.0002(4) 0.0002(4) -0.0042(4)
C1 0.0138(6) 0.0113(6) 0.0103(5) -0.0008(4) -0.0001(4) -0.0013(5)
C2 0.0141(6) 0.0146(6) 0.0122(6) -0.0023(5) 0.0019(5) -0.0007(5)
C3 0.0161(7) 0.0165(6) 0.0181(6) -0.0033(5) 0.0020(5) -0.0049(5)
C4 0.0192(7) 0.0117(6) 0.0182(6) 0.0026(5) -0.0026(5) 0.0001(5)
C5 0.0133(6) 0.0144(6) 0.0148(6) 0.0024(5) -0.0018(5) -0.0014(5)
C6 0.0096(6) 0.0141(6) 0.0158(6) -0.0014(5) 0.0017(5) -0.0020(5)
C7 0.0089(6) 0.0163(6) 0.0159(6) -0.0030(5) 0.0004(5) -0.0012(5)
C8 0.0127(6) 0.0187(7) 0.0227(7) -0.0067(5) -0.0003(5) 0.0016(5)
C9 0.0127(6) 0.0193(7) 0.0287(8) 0.0001(6) -0.0009(5) 0.0022(5)
C10 0.0156(7) 0.0247(7) 0.0193(7) 0.0019(6) -0.0044(5) -0.0013(6)
C11 0.0171(7) 0.0208(7) 0.0155(6) -0.0031(5) -0.0001(5) -0.0025(5)
C12 0.0132(6) 0.0131(6) 0.0130(6) 0.0035(5) -0.0007(5) 0.0008(5)
C13 0.0116(6) 0.0136(6) 0.0148(6) 0.0009(5) 0.0011(5) 0.0019(5)
C14 0.0133(6) 0.0196(7) 0.0217(7) 0.0008(5) 0.0015(5) 0.0008(5)
C15 0.0145(7) 0.0229(7) 0.0253(7) 0.0033(6) 0.0047(6) 0.0050(6)
C16 0.0234(7) 0.0186(7) 0.0174(6) 0.0011(5) 0.0031(5) 0.0089(6)
C17 0.0203(7) 0.0142(6) 0.0161(6) 0.0006(5) -0.0017(5) 0.0037(5)
C18 0.0129(6) 0.0299(8) 0.0248(7) -0.0156(6) -0.0042(5) 0.0043(6)
C19 0.0172(7) 0.0202(7) 0.0474(10) -0.0159(7) -0.0032(7) 0.0011(6)
C20 0.0256(9) 0.0517(12) 0.0261(8) -0.0206(8) -0.0091(7) 0.0073(8)
C21 0.0183(7) 0.0372(9) 0.0153(6) -0.0009(6) 0.0037(5) -0.0054(6)
C22 0.0255(8) 0.0351(9) 0.0235(8) 0.0027(7) 0.0043(6) -0.0118(7)
C23 0.0222(9) 0.0539(12) 0.0351(10) -0.0085(9) 0.0140(7) -0.0041(8)
C24 0.0163(7) 0.0130(6) 0.0179(6) -0.0006(5) -0.0005(5) -0.0022(5)
C25 0.0267(8) 0.0147(6) 0.0229(7) 0.0038(5) -0.0056(6) -0.0027(6)
C26 0.0218(8) 0.0192(7) 0.0286(8) 0.0014(6) 0.0038(6) -0.0061(6)
C27 0.0138(6) 0.0221(7) 0.0167(6) 0.0005(5) -0.0043(5) -0.0016(5)
C28 0.0207(7) 0.0262(8) 0.0223(7) 0.0031(6) -0.0078(6) 0.0043(6)
C29 0.0371(10) 0.0302(9) 0.0192(7) -0.0063(6) -0.0107(7) 0.0069(7)
C30 0.0137(6) 0.0176(6) 0.0146(6) -0.0030(5) 0.0019(5) -0.0011(5)

loop_
_atom_type_symbol
_atom_type_description
_atom_type_scat_dispersion_real
_atom_type_scat_dispersion_imag
_atom_type_scat_source
C C 0.0033 0.0016 'International Tables Vol C Tables 4.2.6.8 and 6.1.1.4'
H H 0.0000 0.0000 'International Tables Vol C Tables 4.2.6.8 and 6.1.1.4'
N N 0.0061 0.0033 'International Tables Vol C Tables 4.2.6.8 and 6.1.1.4'
Ni Ni 0.3393 1.1124 'International Tables Vol C Tables 4.2.6.8 and 6.1.1.4'
O O 0.0106 0.0060 'International Tables Vol C Tables 4.2.6.8 and 6.1.1.4'
P P 0.1023 0.0942 'International Tables Vol C Tables 4.2.6.8 and 6.1.1.4'

loop_
_geom_angle_atom_site_label_1
_geom_angle_atom_site_label_2
_geom_angle_atom_site_label_3
_geom_angle
P1 Ni1 C5 129.92(3)
P2 Ni1 P1 124.032(15)
P2 Ni1 C5 84.32(3)
C1 Ni1 P1 96.73(4)
C1 Ni1 P2 92.15(4)
C1 Ni1 C5 36.52(5)
C30 Ni1 P1 105.06(5)
C30 Ni1 P2 110.65(5)
C30 Ni1 C1 129.76(6)
C30 Ni1 C5 99.99(6)
C7 P1 Ni1 112.26(4)
C7 P1 C18 103.43(7)
C7 P1 C21 102.79(7)
C18 P1 Ni1 121.96(5)
C18 P1 C21 100.87(7)
C21 P1 Ni1 113.26(6)
C13 P2 Ni1 103.91(4)
C13 P2 C24 105.12(6)
C13 P2 C27 101.61(6)
C24 P2 Ni1 123.04(5)
C27 P2 Ni1 118.34(5)
C27 P2 C24 102.17(6)
C4 N1 C3 116.35(12)
Ni1 C1 H1 103.0(10)
C2 C1 Ni1 99.64(8)
C2 C1 H1 119.8(10)
C5 C1 Ni1 80.48(8)
C5 C1 H1 120.6(10)
C5 C1 C2 117.71(12)
C1 C2 C6 119.27(12)
C3 C2 C1 118.88(13)
C3 C2 C6 121.84(12)
N1 C3 C2 124.34(13)
N1 C3 H3 117.8
C2 C3 H3 117.8
N1 C4 H4 117.2
N1 C4 C5 125.68(13)
C5 C4 H4 117.2
C1 C5 Ni1 62.99(7)
C1 C5 C4 116.58(12)
C1 C5 C12 122.52(12)
C4 C5 Ni1 111.17(9)
C4 C5 C12 118.59(12)
C12 C5 Ni1 108.89(9)
C7 C6 C2 119.91(12)
C11 C6 C2 120.39(12)
C11 C6 C7 119.70(13)
C6 C7 P1 117.48(10)
C8 C7 P1 123.97(10)
C8 C7 C6 118.54(12)
C7 C8 H8 119.6
C9 C8 C7 120.90(13)
C9 C8 H8 119.6
C8 C9 H9 119.8
C10 C9 C8 120.32(14)
C10 C9 H9 119.8
C9 C10 H10 120.3
C9 C10 C11 119.45(13)
C11 C10 H10 120.3
C6 C11 H11 119.5
C10 C11 C6 121.05(13)
C10 C11 H11 119.5
C13 C12 C5 122.48(12)
C13 C12 C17 118.87(13)
C17 C12 C5 118.64(12)
C12 C13 P2 117.25(10)
C14 C13 P2 123.26(11)
C14 C13 C12 119.08(12)
C13 C14 H14 119.3
C15 C14 C13 121.31(14)
C15 C14 H14 119.3
C14 C15 H15 120.2
C16 C15 C14 119.51(14)
C16 C15 H15 120.2
C15 C16 H16 120.0
C17 C16 C15 120.08(13)
C17 C16 H16 120.0
C12 C17 H17 119.4
C16 C17 C12 121.14(13)
C16 C17 H17 119.4
P1 C18 H18 108.3
C19 C18 P1 111.00(10)
C19 C18 H18 108.3
C19 C18 C20 110.70(14)
C20 C18 P1 110.05(12)
C20 C18 H18 108.3
C18 C19 H19A 109.5
C18 C19 H19B 109.5
C18 C19 H19C 109.5
H19A C19 H19B 109.5
H19A C19 H19C 109.5
H19B C19 H19C 109.5
C18 C20 H20A 109.5
C18 C20 H20B 109.5
C18 C20 H20C 109.5
H20A C20 H20B 109.5
H20A C20 H20C 109.5
H20B C20 H20C 109.5
P1 C21 H21 106.5
C22 C21 P1 112.55(10)
C22 C21 H21 106.5
C22 C21 C23 109.62(14)
C23 C21 P1 114.70(13)
C23 C21 H21 106.5
C21 C22 H22A 109.5
C21 C22 H22B 109.5
C21 C22 H22C 109.5
H22A C22 H22B 109.5
H22A C22 H22C 109.5
H22B C22 H22C 109.5
C21 C23 H23A 109.5
C21 C23 H23B 109.5
C21 C23 H23C 109.5
H23A C23 H23B 109.5
H23A C23 H23C 109.5
H23B C23 H23C 109.5
P2 C24 H24 106.1
C25 C24 P2 111.50(10)
C25 C24 H24 106.1
C25 C24 C26 108.87(12)
C26 C24 P2 117.28(10)
C26 C24 H24 106.1
C24 C25 H25A 109.5
C24 C25 H25B 109.5
C24 C25 H25C 109.5
H25A C25 H25B 109.5
H25A C25 H25C 109.5
H25B C25 H25C 109.5
C24 C26 H26A 109.5
C24 C26 H26B 109.5
C24 C26 H26C 109.5
H26A C26 H26B 109.5
H26A C26 H26C 109.5
H26B C26 H26C 109.5
P2 C27 H27 108.4
C28 C27 P2 111.54(10)
C28 C27 H27 108.4
C28 C27 C29 110.14(13)
C29 C27 P2 109.96(10)
C29 C27 H27 108.4
C27 C28 H28A 109.5
C27 C28 H28B 109.5
C27 C28 H28C 109.5
H28A C28 H28B 109.5
H28A C28 H28C 109.5
H28B C28 H28C 109.5
C27 C29 H29A 109.5
C27 C29 H29B 109.5
C27 C29 H29C 109.5
H29A C29 H29B 109.5
H29A C29 H29C 109.5
H29B C29 H29C 109.5
O1 C30 Ni1 177.92(13)

loop_
_geom_bond_atom_site_label_1
_geom_bond_atom_site_label_2
_geom_bond_distance
Ni1 P1 2.2372(4)
Ni1 P2 2.2336(4)
Ni1 C1 2.1193(13)
Ni1 C5 2.3460(14)
Ni1 C30 1.7583(14)
P1 C7 1.8350(14)
P1 C18 1.8586(15)
P1 C21 1.8739(16)
P2 C13 1.8367(14)
P2 C24 1.8714(14)
P2 C27 1.8618(14)
O1 C30 1.1525(18)
N1 C3 1.3562(19)
N1 C4 1.3173(19)
C1 H1 0.939(17)
C1 C2 1.4247(19)
C1 C5 1.4156(18)
C2 C3 1.3786(19)
C2 C6 1.4814(19)
C3 H3 0.9500
C4 H4 0.9500
C4 C5 1.4270(19)
C5 C12 1.4872(19)
C6 C7 1.4065(18)
C6 C11 1.3949(19)
C7 C8 1.4030(19)
C8 H8 0.9500
C8 C9 1.388(2)
C9 H9 0.9500
C9 C10 1.385(2)
C10 H10 0.9500
C10 C11 1.388(2)
C11 H11 0.9500
C12 C13 1.4040(19)
C12 C17 1.4051(19)
C13 C14 1.3999(19)
C14 H14 0.9500
C14 C15 1.388(2)
C15 H15 0.9500
C15 C16 1.386(2)
C16 H16 0.9500
C16 C17 1.383(2)
C17 H17 0.9500
C18 H18 1.0000
C18 C19 1.523(2)
C18 C20 1.533(2)
C19 H19A 0.9800
C19 H19B 0.9800
C19 H19C 0.9800
C20 H20A 0.9800
C20 H20B 0.9800
C20 H20C 0.9800
C21 H21 1.0000
C21 C22 1.527(2)
C21 C23 1.531(2)
C22 H22A 0.9800
C22 H22B 0.9800
C22 H22C 0.9800
C23 H23A 0.9800
C23 H23B 0.9800
C23 H23C 0.9800
C24 H24 1.0000
C24 C25 1.530(2)
C24 C26 1.531(2)
C25 H25A 0.9800
C25 H25B 0.9800
C25 H25C 0.9800
C26 H26A 0.9800
C26 H26B 0.9800
C26 H26C 0.9800
C27 H27 1.0000
C27 C28 1.529(2)
C27 C29 1.535(2)
C28 H28A 0.9800
C28 H28B 0.9800
C28 H28C 0.9800
C29 H29A 0.9800
C29 H29B 0.9800
C29 H29C 0.9800

loop_
_geom_torsion_atom_site_label_1
_geom_torsion_atom_site_label_2
_geom_torsion_atom_site_label_3
_geom_torsion_atom_site_label_4
_geom_torsion
Ni1 P1 C7 C6 25.82(12)
Ni1 P1 C7 C8 -154.97(11)
Ni1 P1 C18 C19 60.20(12)
Ni1 P1 C18 C20 -62.70(13)
Ni1 P1 C21 C22 -54.93(13)
Ni1 P1 C21 C23 178.84(11)
Ni1 P2 C13 C12 5.75(11)
Ni1 P2 C13 C14 -166.87(11)
Ni1 P2 C24 C25 -40.25(12)
Ni1 P2 C24 C26 -166.71(9)
Ni1 P2 C27 C28 57.58(12)
Ni1 P2 C27 C29 -64.91(12)
Ni1 C1 C2 C3 -91.50(12)
Ni1 C1 C2 C6 89.88(12)
Ni1 C1 C5 C4 101.43(11)
Ni1 C1 C5 C12 -96.08(12)
Ni1 C5 C12 C13 -18.11(15)
Ni1 C5 C12 C17 163.08(10)
P1 C7 C8 C9 -179.27(11)
P2 C13 C14 C15 172.23(11)
N1 C4 C5 Ni1 69.95(16)
N1 C4 C5 C1 0.5(2)
N1 C4 C5 C12 -162.72(13)
C1 C2 C3 N1 3.3(2)
C1 C2 C6 C7 -70.09(17)
C1 C2 C6 C11 109.67(15)
C1 C5 C12 C13 51.34(19)
C1 C5 C12 C17 -127.47(14)
C2 C1 C5 Ni1 -95.95(11)
C2 C1 C5 C4 5.48(18)
C2 C1 C5 C12 167.97(12)
C2 C6 C7 P1 -2.67(17)
C2 C6 C7 C8 178.07(12)
C2 C6 C11 C10 -177.84(13)
C3 N1 C4 C5 -4.6(2)
C3 C2 C6 C7 111.34(15)
C3 C2 C6 C11 -68.90(18)
C4 N1 C3 C2 2.7(2)
C4 C5 C12 C13 -146.51(13)
C4 C5 C12 C17 34.69(18)
C5 C1 C2 C3 -7.26(18)
C5 C1 C2 C6 174.13(12)
C5 C12 C13 P2 8.82(17)
C5 C12 C13 C14 -178.23(12)
C5 C12 C17 C16 178.96(13)
C6 C2 C3 N1 -178.16(12)
C6 C7 C8 C9 -0.1(2)
C7 P1 C18 C19 -67.26(12)
C7 P1 C18 C20 169.85(11)
C7 P1 C21 C22 66.43(13)
C7 P1 C21 C23 -59.79(13)
C7 C6 C11 C10 1.9(2)
C7 C8 C9 C10 1.6(2)
C8 C9 C10 C11 -1.4(2)
C9 C10 C11 C6 -0.4(2)
C11 C6 C7 P1 177.57(10)
C11 C6 C7 C8 -1.7(2)
C12 C13 C14 C15 -0.3(2)
C13 P2 C24 C25 77.97(11)
C13 P2 C24 C26 -48.49(12)
C13 P2 C27 C28 -55.36(12)
C13 P2 C27 C29 -177.85(11)
C13 C12 C17 C16 0.1(2)
C13 C14 C15 C16 -0.7(2)
C14 C15 C16 C17 1.4(2)
C15 C16 C17 C12 -1.1(2)
C17 C12 C13 P2 -172.37(10)
C17 C12 C13 C14 0.57(19)
C18 P1 C7 C6 159.12(11)
C18 P1 C7 C8 -21.66(14)
C18 P1 C21 C22 173.06(12)
C18 P1 C21 C23 46.83(13)
C21 P1 C7 C6 -96.22(12)
C21 P1 C7 C8 82.99(13)
C21 P1 C18 C19 -173.38(11)
C21 P1 C18 C20 63.73(12)
C24 P2 C13 C12 -124.70(11)
C24 P2 C13 C14 62.68(13)
C24 P2 C27 C28 -163.83(11)
C24 P2 C27 C29 73.68(12)
C27 P2 C13 C12 129.13(11)
C27 P2 C13 C14 -43.49(13)
C27 P2 C24 C25 -176.27(10)
C27 P2 C24 C26 57.27(12)
